data_4501773
loop_
_publ_author_name
'Du, Miao'
'Wang, Qian'
'Li, Cheng-Peng'
'Zhao, Xiao-Jun'
'Ribas, Joan'

_publ_section_title
;
 Coordination Assemblies of CoII/CuII/ZnII/CdIIwith
 2,5-Bipyridyl-1,3,4-Oxadiazole and Dicyanamide Anion: Structural
 Diversification and Properties
;
_journal_issue 7
_journal_name_full 'Crystal Growth &amp; Design'
_journal_page_first 3285
_journal_paper_doi 10.1021/cg100465u
_journal_volume 10
_journal_year 2010
_chemical_formula_sum 'C16 H8 Co N10 O'
_chemical_formula_weight 415.25
_chemical_name_systematic
; 
 ? 
;
_space_group_IT_number 14
_symmetry_cell_setting monoclinic
_symmetry_space_group_name_Hall '-P 2yn'
_symmetry_space_group_name_H-M 'P 1 21/n 1'
_atom_sites_solution_hydrogens geom
_atom_sites_solution_primary direct
_atom_sites_solution_secondary difmap
_audit_creation_method SHELXL-97
_cell_angle_alpha 90.00
_cell_angle_beta 99.093(8)
_cell_angle_gamma 90.00
_cell_formula_units_Z 4
_cell_length_a 9.282(5)
_cell_length_b 19.703(10)
_cell_length_c 9.430(5)
_cell_measurement_reflns_used 1113
_cell_measurement_temperature 296(2)
_cell_measurement_theta_max 19.81
_cell_measurement_theta_min 2.42
_cell_volume 1702.9(16)
_computing_cell_refinement 'Bruker APEX II'
_computing_data_collection 'Bruker APEX II'
_computing_data_reduction 'Bruker SAINT'
_computing_molecular_graphics 'Bruker SHELXTL'
_computing_publication_material 'Bruker SHELXTL'
_computing_structure_refinement 'SHELXL-97 (Sheldrick, 1997)'
_computing_structure_solution 'SHELXS-97 (Sheldrick, 1990)'
_diffrn_ambient_temperature 296(2)
_diffrn_measured_fraction_theta_full 0.999
_diffrn_measured_fraction_theta_max 0.999
_diffrn_measurement_device_type 'APEX II CCD area detector'
_diffrn_measurement_method 'phi and omega scans'
_diffrn_radiation_monochromator graphite
_diffrn_radiation_source 'fine-focus sealed tube'
_diffrn_radiation_type MoK\a
_diffrn_radiation_wavelength 0.71073
_diffrn_reflns_av_R_equivalents 0.0575
_diffrn_reflns_av_sigmaI/netI 0.0767
_diffrn_reflns_limit_h_max 8
_diffrn_reflns_limit_h_min -11
_diffrn_reflns_limit_k_max 23
_diffrn_reflns_limit_k_min -23
_diffrn_reflns_limit_l_max 11
_diffrn_reflns_limit_l_min -11
_diffrn_reflns_number 9709
_diffrn_reflns_theta_full 25.01
_diffrn_reflns_theta_max 25.01
_diffrn_reflns_theta_min 2.07
_exptl_absorpt_coefficient_mu 1.040
_exptl_absorpt_correction_T_max 1.000000
_exptl_absorpt_correction_T_min 0.519320
_exptl_absorpt_correction_type multi-scan
_exptl_absorpt_process_details SADABS
_exptl_crystal_colour Red
_exptl_crystal_density_diffrn 1.620
_exptl_crystal_density_meas ?
_exptl_crystal_density_method 'not measured'
_exptl_crystal_description Lamellar
_exptl_crystal_F_000 836
_exptl_crystal_size_max 0.24
_exptl_crystal_size_mid 0.10
_exptl_crystal_size_min 0.04
_refine_diff_density_max 0.486
_refine_diff_density_min -0.337
_refine_diff_density_rms 0.073
_refine_ls_extinction_method none
_refine_ls_goodness_of_fit_ref 1.086
_refine_ls_hydrogen_treatment constr
_refine_ls_matrix_type full
_refine_ls_number_parameters 253
_refine_ls_number_reflns 2992
_refine_ls_number_restraints 0
_refine_ls_restrained_S_all 1.086
_refine_ls_R_factor_all 0.0875
_refine_ls_R_factor_gt 0.0510
_refine_ls_shift/su_max 0.000
_refine_ls_shift/su_mean 0.000
_refine_ls_structure_factor_coef Fsqd
_refine_ls_weighting_details 'calc w=1/[\s^2^(Fo^2^)+(0.0295P)^2^+3.0132P] where P=(Fo^2^+2Fc^2^)/3'
_refine_ls_weighting_scheme calc
_refine_ls_wR_factor_gt 0.1171
_refine_ls_wR_factor_ref 0.1296
_reflns_number_gt 2022
_reflns_number_total 2992
_reflns_threshold_expression >2sigma(I)
_cod_data_source_file cg100465u_si_002.cif
_cod_data_source_block 1
_cod_depositor_comments
;
The following automatic conversions were performed:

'_symmetry_cell_setting' value 'Monoclinic' changed to 'monoclinic'
according to /home/saulius/struct/CIF-dictionaries/cif_core.dic
dictionary named 'cif_core.dic' version 2.4.2 from
2011-04-26.

'_exptl_absorpt_correction_type' value 'Multi-Scan'
changed to 'multi-scan' according to
/home/saulius/struct/CIF-dictionaries/cif_core.dic dictionary named
'cif_core.dic' version 2.4.2 from 2011-04-26.

Automatic conversion script
Id: cif_fix_values 1715 2011-07-08 13:25:40Z adriana 

The following automatic conversions were performed:

'_exptl_crystal_density_meas' value 'None' was changed to '?' - the
value is perceived as not measured.

Automatic conversion script
Id: cif_fix_values 3008 2015-01-20 13:52:24Z robertas 
;
_cod_original_sg_symbol_H-M P2(1)/n
_cod_database_code 4501773

loop_
_symmetry_equiv_pos_as_xyz
'x, y, z'
'-x+1/2, y+1/2, -z+1/2'
'-x, -y, -z'
'x-1/2, -y-1/2, z-1/2'

loop_
_atom_site_label
_atom_site_type_symbol
_atom_site_fract_x
_atom_site_fract_y
_atom_site_fract_z
_atom_site_U_iso_or_equiv
_atom_site_adp_type
_atom_site_occupancy
_atom_site_symmetry_multiplicity
_atom_site_calc_flag
_atom_site_refinement_flags
Co1 Co 0.95414(7) 0.13450(3) 0.22402(7) 0.0353(2) Uani 1 1 d .
O1 O 0.6204(3) 0.04640(15) 0.6024(3) 0.0323(8) Uani 1 1 d .
N1 N 0.7491(5) 0.1647(2) 0.2897(4) 0.0403(10) Uani 1 1 d .
N2 N 0.4098(5) 0.0977(2) 0.6062(5) 0.0426(10) Uani 1 1 d .
N3 N 0.4279(5) 0.0462(2) 0.7117(5) 0.0444(11) Uani 1 1 d .
N4 N 0.8413(5) -0.1049(2) 0.8395(4) 0.0418(10) Uani 1 1 d .
N5 N 0.8561(5) 0.1473(2) 0.0104(5) 0.0471(11) Uani 1 1 d .
N6 N 0.6945(7) 0.1697(3) -0.2117(5) 0.085(2) Uani 1 1 d .
N7 N 1.0269(5) 0.2357(2) 0.2365(4) 0.0480(12) Uani 1 1 d .
N8 N 1.0426(5) 0.1223(2) 0.4458(5) 0.0470(11) Uani 1 1 d .
N9 N 0.8961(5) 0.0308(2) 0.2266(5) 0.0446(11) Uani 1 1 d .
N10 N 0.9260(5) -0.0880(2) 0.3033(4) 0.0455(11) Uani 1 1 d .
C1 C 0.7624(5) -0.0561(2) 0.7651(5) 0.0369(12) Uani 1 1 d .
H1 H 0.8001 -0.0353 0.6904 0.044 Uiso 1 1 calc R
C2 C 0.7847(6) -0.1344(3) 0.9465(5) 0.0479(14) Uani 1 1 d .
H2 H 0.8377 -0.1685 0.9995 0.057 Uiso 1 1 calc R
C3 C 0.6511(7) -0.1161(3) 0.9807(6) 0.0498(14) Uani 1 1 d .
H3 H 0.6160 -0.1371 1.0567 0.060 Uiso 1 1 calc R
C4 C 0.5705(6) -0.0670(3) 0.9027(5) 0.0430(13) Uani 1 1 d .
H4 H 0.4787 -0.0553 0.9226 0.052 Uiso 1 1 calc R
C5 C 0.6279(5) -0.0349(2) 0.7934(5) 0.0337(11) Uani 1 1 d .
C6 C 0.5524(5) 0.0185(2) 0.7059(5) 0.0342(11) Uani 1 1 d .
C7 C 0.5243(5) 0.0953(2) 0.5478(5) 0.0338(11) Uani 1 1 d .
C8 C 0.5698(5) 0.1393(2) 0.4375(5) 0.0337(11) Uani 1 1 d .
C9 C 0.4870(6) 0.1944(2) 0.3830(5) 0.0434(13) Uani 1 1 d .
H9 H 0.3984 0.2041 0.4129 0.052 Uiso 1 1 calc R
C10 C 0.5390(6) 0.2341(3) 0.2841(6) 0.0485(14) Uani 1 1 d .
H10 H 0.4858 0.2718 0.2464 0.058 Uiso 1 1 calc R
C11 C 0.6709(6) 0.2188(2) 0.2392(5) 0.0437(13) Uani 1 1 d .
H11 H 0.7053 0.2469 0.1726 0.052 Uiso 1 1 calc R
C12 C 0.6981(5) 0.1259(2) 0.3870(5) 0.0375(12) Uani 1 1 d .
H12 H 0.7521 0.0881 0.4224 0.045 Uiso 1 1 calc R
C13 C 0.9101(5) -0.0244(3) 0.2662(5) 0.0339(11) Uani 1 1 d .
C14 C 0.7772(6) 0.1594(2) -0.0904(5) 0.0379(12) Uani 1 1 d .
C15 C 1.1065(6) 0.2791(3) 0.2681(5) 0.0430(13) Uani 1 1 d .
C16 C 1.0595(5) 0.1038(2) 0.5627(5) 0.0356(11) Uani 1 1 d .

loop_
_atom_site_aniso_label
_atom_site_aniso_U_11
_atom_site_aniso_U_22
_atom_site_aniso_U_33
_atom_site_aniso_U_23
_atom_site_aniso_U_13
_atom_site_aniso_U_12
Co1 0.0364(4) 0.0332(4) 0.0343(4) 0.0102(3) 0.0000(3) -0.0009(3)
O1 0.0350(19) 0.0311(17) 0.0322(17) -0.0007(14) 0.0094(15) 0.0049(14)
N1 0.046(3) 0.035(2) 0.039(2) 0.0070(19) 0.003(2) 0.003(2)
N2 0.033(2) 0.043(2) 0.053(3) 0.001(2) 0.009(2) 0.002(2)
N3 0.041(3) 0.046(3) 0.048(3) 0.000(2) 0.012(2) 0.005(2)
N4 0.045(3) 0.041(2) 0.038(2) 0.0123(19) 0.002(2) 0.002(2)
N5 0.054(3) 0.042(3) 0.042(3) 0.005(2) -0.002(2) 0.000(2)
N6 0.109(5) 0.062(3) 0.065(3) -0.032(3) -0.050(3) 0.045(3)
N7 0.053(3) 0.044(3) 0.043(3) 0.008(2) -0.004(2) -0.010(2)
N8 0.050(3) 0.047(3) 0.042(3) 0.009(2) 0.000(2) 0.008(2)
N9 0.049(3) 0.041(3) 0.046(3) 0.007(2) 0.010(2) -0.003(2)
N10 0.070(3) 0.035(2) 0.031(2) 0.0024(19) 0.006(2) 0.005(2)
C1 0.042(3) 0.037(3) 0.033(3) 0.005(2) 0.009(2) -0.001(2)
C2 0.064(4) 0.043(3) 0.035(3) 0.006(3) 0.007(3) 0.003(3)
C3 0.065(4) 0.051(3) 0.038(3) 0.006(2) 0.021(3) -0.002(3)
C4 0.048(3) 0.042(3) 0.042(3) -0.008(2) 0.020(3) -0.001(3)
C5 0.037(3) 0.031(3) 0.034(3) -0.008(2) 0.005(2) -0.004(2)
C6 0.033(3) 0.036(3) 0.035(3) -0.009(2) 0.010(2) -0.006(2)
C7 0.033(3) 0.027(2) 0.039(3) -0.009(2) -0.002(2) 0.003(2)
C8 0.038(3) 0.030(2) 0.032(2) -0.006(2) 0.001(2) -0.001(2)
C9 0.045(3) 0.038(3) 0.047(3) -0.003(2) 0.006(3) 0.013(2)
C10 0.059(4) 0.035(3) 0.051(3) 0.004(3) 0.009(3) 0.021(3)
C11 0.056(4) 0.037(3) 0.038(3) 0.009(2) 0.006(3) 0.003(3)
C12 0.042(3) 0.031(3) 0.040(3) 0.000(2) 0.007(2) 0.006(2)
C13 0.034(3) 0.038(3) 0.029(2) -0.003(2) 0.003(2) 0.001(2)
C14 0.038(3) 0.031(3) 0.040(3) -0.003(2) -0.007(3) -0.001(2)
C15 0.051(3) 0.038(3) 0.035(3) 0.012(2) -0.007(3) -0.002(3)
C16 0.040(3) 0.024(2) 0.042(3) 0.003(2) 0.003(2) 0.000(2)

loop_
_atom_type_symbol
_atom_type_description
_atom_type_scat_dispersion_real
_atom_type_scat_dispersion_imag
_atom_type_scat_source
C C 0.0033 0.0016 'International Tables Vol C Tables 4.2.6.8 and 6.1.1.4'
H H 0.0000 0.0000 'International Tables Vol C Tables 4.2.6.8 and 6.1.1.4'
N N 0.0061 0.0033 'International Tables Vol C Tables 4.2.6.8 and 6.1.1.4'
O O 0.0106 0.0060 'International Tables Vol C Tables 4.2.6.8 and 6.1.1.4'
Co Co 0.3494 0.9721 'International Tables Vol C Tables 4.2.6.8 and 6.1.1.4'

loop_
_geom_angle_atom_site_label_1
_geom_angle_atom_site_label_2
_geom_angle_atom_site_label_3
_geom_angle
_geom_angle_site_symmetry_1
_geom_angle_site_symmetry_3
N5 Co1 N7 91.49(16) . .
N5 Co1 N9 93.16(16) . .
N7 Co1 N9 174.91(17) . .
N5 Co1 N8 176.78(18) . .
N7 Co1 N8 88.94(16) . .
N9 Co1 N8 86.52(16) . .
N5 Co1 N4 91.90(17) . 3_756
N7 Co1 N4 88.98(18) . 3_756
N9 Co1 N4 88.81(17) . 3_756
N8 Co1 N4 91.30(16) . 3_756
N5 Co1 N1 88.52(17) . .
N7 Co1 N1 90.71(17) . .
N9 Co1 N1 91.47(16) . .
N8 Co1 N1 88.29(16) . .
N4 Co1 N1 179.48(16) 3_756 .
C7 O1 C6 102.0(4) . .
C11 N1 C12 118.1(5) . .
C11 N1 Co1 124.6(4) . .
C12 N1 Co1 117.3(3) . .
C7 N2 N3 105.3(4) . .
C6 N3 N2 106.4(4) . .
C1 N4 C2 117.3(5) . .
C1 N4 Co1 118.7(3) . 3_756
C2 N4 Co1 123.9(3) . 3_756
C14 N5 Co1 164.1(5) . .
C14 N6 C15 121.8(5) . 4_565
C15 N7 Co1 156.4(4) . .
C16 N8 Co1 161.6(4) . .
C13 N9 Co1 154.4(4) . .
C16 N10 C13 119.1(4) 3_756 .
N4 C1 C5 123.5(5) . .
N4 C1 H1 118.3 . .
C5 C1 H1 118.3 . .
N4 C2 C3 122.5(5) . .
N4 C2 H2 118.8 . .
C3 C2 H2 118.8 . .
C4 C3 C2 119.8(5) . .
C4 C3 H3 120.1 . .
C2 C3 H3 120.1 . .
C3 C4 C5 118.8(5) . .
C3 C4 H4 120.6 . .
C5 C4 H4 120.6 . .
C1 C5 C4 118.1(5) . .
C1 C5 C6 118.7(4) . .
C4 C5 C6 123.2(5) . .
N3 C6 O1 112.4(4) . .
N3 C6 C5 129.8(5) . .
O1 C6 C5 117.7(4) . .
N2 C7 O1 113.9(4) . .
N2 C7 C8 129.8(4) . .
O1 C7 C8 116.2(4) . .
C12 C8 C9 118.8(5) . .
C12 C8 C7 119.7(4) . .
C9 C8 C7 121.5(5) . .
C10 C9 C8 118.0(5) . .
C10 C9 H9 121.0 . .
C8 C9 H9 121.0 . .
C9 C10 C11 120.5(5) . .
C9 C10 H10 119.7 . .
C11 C10 H10 119.7 . .
N1 C11 C10 121.3(5) . .
N1 C11 H11 119.3 . .
C10 C11 H11 119.3 . .
N1 C12 C8 123.2(4) . .
N1 C12 H12 118.4 . .
C8 C12 H12 118.4 . .
N9 C13 N10 176.7(5) . .
N5 C14 N6 174.8(6) . .
N7 C15 N6 173.3(5) . 4_666
N8 C16 N10 175.1(5) . 3_756

loop_
_geom_bond_atom_site_label_1
_geom_bond_atom_site_label_2
_geom_bond_distance
_geom_bond_site_symmetry_2
Co1 N5 2.091(4) .
Co1 N7 2.103(5) .
Co1 N9 2.115(4) .
Co1 N8 2.136(4) .
Co1 N4 2.160(4) 3_756
Co1 N1 2.176(4) .
O1 C7 1.358(5) .
O1 C6 1.359(5) .
N1 C11 1.335(6) .
N1 C12 1.337(6) .
N2 C7 1.273(6) .
N2 N3 1.412(6) .
N3 C6 1.287(6) .
N4 C1 1.339(6) .
N4 C2 1.340(6) .
N4 Co1 2.160(4) 3_756
N5 C14 1.130(6) .
N6 C14 1.289(6) .
N6 C15 1.293(7) 4_565
N7 C15 1.139(6) .
N8 C16 1.148(6) .
N9 C13 1.150(6) .
N10 C16 1.287(6) 3_756
N10 C13 1.302(6) .
C1 C5 1.382(7) .
C1 H1 0.9300 .
C2 C3 1.378(7) .
C2 H2 0.9300 .
C3 C4 1.365(7) .
C3 H3 0.9300 .
C4 C5 1.385(7) .
C4 H4 0.9300 .
C5 C6 1.448(7) .
C7 C8 1.466(7) .
C8 C12 1.377(7) .
C8 C9 1.381(6) .
C9 C10 1.364(7) .
C9 H9 0.9300 .
C10 C11 1.390(7) .
C10 H10 0.9300 .
C11 H11 0.9300 .
C12 H12 0.9300 .
C15 N6 1.293(7) 4_666
C16 N10 1.287(6) 3_756

loop_
_geom_torsion_atom_site_label_1
_geom_torsion_atom_site_label_2
_geom_torsion_atom_site_label_3
_geom_torsion_atom_site_label_4
_geom_torsion
_geom_torsion_site_symmetry_1
N5 Co1 N1 C11 -47.5(4) .
N7 Co1 N1 C11 43.9(4) .
N9 Co1 N1 C11 -140.7(4) .
N8 Co1 N1 C11 132.9(4) .
N5 Co1 N1 C12 132.1(4) .
N7 Co1 N1 C12 -136.4(4) .
N9 Co1 N1 C12 39.0(4) .
N8 Co1 N1 C12 -47.5(4) .
C7 N2 N3 C6 0.3(5) .
N7 Co1 N5 C14 -86.5(15) .
N9 Co1 N5 C14 95.6(15) .
N4 Co1 N5 C14 -175.5(15) 3_756
N1 Co1 N5 C14 4.2(15) .
N5 Co1 N7 C15 -139.3(11) .
N8 Co1 N7 C15 43.9(11) .
N4 Co1 N7 C15 -47.4(11) 3_756
N1 Co1 N7 C15 132.2(11) .
N7 Co1 N8 C16 149.1(13) .
N9 Co1 N8 C16 -33.2(13) .
N4 Co1 N8 C16 -121.9(13) 3_756
N1 Co1 N8 C16 58.4(13) .
N5 Co1 N9 C13 153.6(10) .
N8 Co1 N9 C13 -29.6(10) .
N4 Co1 N9 C13 61.7(10) 3_756
N1 Co1 N9 C13 -117.8(10) .
C2 N4 C1 C5 0.2(7) .
Co1 N4 C1 C5 177.8(3) 3_756
Co1 N4 C2 C3 -177.4(4) 3_756
N4 C2 C3 C4 1.1(8) .
C2 C3 C4 C5 -2.3(8) .
N4 C1 C5 C4 -1.4(7) .
N4 C1 C5 C6 179.9(4) .
C3 C4 C5 C1 2.4(7) .
C3 C4 C5 C6 -179.0(5) .
N2 N3 C6 O1 -1.0(5) .
N2 N3 C6 C5 177.4(4) .
C7 O1 C6 N3 1.3(5) .
C7 O1 C6 C5 -177.3(4) .
C1 C5 C6 N3 179.9(5) .
C4 C5 C6 N3 1.3(8) .
C1 C5 C6 O1 -1.7(6) .
C4 C5 C6 O1 179.6(4) .
N3 N2 C7 O1 0.5(5) .
N3 N2 C7 C8 -176.0(4) .
C6 O1 C7 N2 -1.1(5) .
C6 O1 C7 C8 175.9(4) .
N2 C7 C8 C12 -178.3(5) .
O1 C7 C8 C12 5.2(6) .
N2 C7 C8 C9 2.1(8) .
O1 C7 C8 C9 -174.4(4) .
C12 C8 C9 C10 -1.8(7) .
C7 C8 C9 C10 177.9(5) .
C8 C9 C10 C11 0.6(8) .
C12 N1 C11 C10 -1.0(7) .
Co1 N1 C11 C10 178.6(4) .
C9 C10 C11 N1 0.9(8) .
C11 N1 C12 C8 -0.2(7) .
Co1 N1 C12 C8 -179.9(3) .
C9 C8 C12 N1 1.6(7) .
